data_4063857
loop_
_publ_author_name
'Zhang, Lijun'
'Xia, Jing'
'Li, Qinghai'
'Li, Xihong'
'Wang, Shaowu'

_publ_section_title
;
 Fast Synthesis of Hydrazine and Azo Derivatives by Oxidation of
 Rare-Earth-Metal&#x2212;Nitrogen Bonds
;
_journal_issue 3
_journal_name_full Organometallics
_journal_page_first 375
_journal_paper_doi 10.1021/om1009928
_journal_volume 30
_journal_year 2011
_chemical_formula_sum 'C28 H54 N3 O Si4 Yb'
_chemical_formula_weight 734.14
_chemical_name_systematic
; 
 ? 
;
_space_group_IT_number 2
_symmetry_cell_setting triclinic
_symmetry_space_group_name_Hall '-P 1'
_symmetry_space_group_name_H-M 'P -1'
_atom_sites_solution_hydrogens geom
_atom_sites_solution_primary direct
_atom_sites_solution_secondary difmap
_audit_creation_method SHELXL-97
_cell_angle_alpha 100.6560(10)
_cell_angle_beta 100.7260(10)
_cell_angle_gamma 102.2650(10)
_cell_formula_units_Z 2
_cell_length_a 9.3442(11)
_cell_length_b 10.8748(13)
_cell_length_c 19.243(2)
_cell_measurement_temperature 293(2)
_cell_volume 1825.4(4)
_computing_structure_refinement 'SHELXL-97 (Sheldrick, 1997)'
_computing_structure_solution 'SHELXS-97 (Sheldrick, 1990)'
_diffrn_ambient_temperature 293(2)
_diffrn_measured_fraction_theta_full 0.973
_diffrn_measured_fraction_theta_max 0.973
_diffrn_radiation_monochromator graphite
_diffrn_radiation_source 'fine-focus sealed tube'
_diffrn_radiation_type MoK\a
_diffrn_radiation_wavelength 0.71073
_diffrn_reflns_av_R_equivalents 0.0172
_diffrn_reflns_av_sigmaI/netI 0.0262
_diffrn_reflns_limit_h_max 12
_diffrn_reflns_limit_h_min -11
_diffrn_reflns_limit_k_max 12
_diffrn_reflns_limit_k_min -14
_diffrn_reflns_limit_l_max 25
_diffrn_reflns_limit_l_min -24
_diffrn_reflns_number 16025
_diffrn_reflns_theta_full 27.63
_diffrn_reflns_theta_max 27.63
_diffrn_reflns_theta_min 1.97
_exptl_absorpt_coefficient_mu 2.716
_exptl_absorpt_correction_T_max 1.000000
_exptl_absorpt_correction_T_min 0.713140
_exptl_absorpt_correction_type multi-scan
_exptl_absorpt_process_details 'SADABS-2004/1 - Bruker Nonius area detector scaling and absorption correction'
_exptl_crystal_density_diffrn 1.336
_exptl_crystal_density_method 'not measured'
_exptl_crystal_F_000 754
_exptl_crystal_size_max 0.34
_exptl_crystal_size_mid 0.21
_exptl_crystal_size_min 0.17
_refine_diff_density_max 0.570
_refine_diff_density_min -0.654
_refine_diff_density_rms 0.089
_refine_ls_extinction_method none
_refine_ls_goodness_of_fit_ref 1.043
_refine_ls_hydrogen_treatment constr
_refine_ls_matrix_type full
_refine_ls_number_parameters 346
_refine_ls_number_reflns 8280
_refine_ls_number_restraints 0
_refine_ls_restrained_S_all 1.043
_refine_ls_R_factor_all 0.0289
_refine_ls_R_factor_gt 0.0236
_refine_ls_shift/su_max 0.003
_refine_ls_shift/su_mean 0.000
_refine_ls_structure_factor_coef Fsqd
_refine_ls_weighting_details 'calc w=1/[\s^2^(Fo^2^)+(0.0385P)^2^+0.0000P] where P=(Fo^2^+2Fc^2^)/3'
_refine_ls_weighting_scheme calc
_refine_ls_wR_factor_gt 0.0618
_refine_ls_wR_factor_ref 0.0642
_reflns_number_gt 7377
_reflns_number_total 8280
_reflns_threshold_expression >2sigma(I)
_cod_data_source_file om1009928_si_003.cif
_cod_data_source_block COMPLEX_4
_cod_depositor_comments
;
The following automatic conversions were performed:

'_symmetry_cell_setting' value 'Triclinic' changed to 'triclinic'
according to /home/saulius/struct/CIF-dictionaries/cif_core.dic
dictionary named 'cif_core.dic' version 2.4.1 from 2010-06-29.

Automatic conversion script
Id: cif_fix_values 1715 2011-07-08 13:25:40Z adriana 
;
_cod_original_sg_symbol_H-M P-1
_cod_database_code 4063857

loop_
_symmetry_equiv_pos_as_xyz
'x, y, z'
'-x, -y, -z'

loop_
_atom_site_label
_atom_site_type_symbol
_atom_site_fract_x
_atom_site_fract_y
_atom_site_fract_z
_atom_site_U_iso_or_equiv
_atom_site_adp_type
_atom_site_occupancy
_atom_site_symmetry_multiplicity
_atom_site_calc_flag
_atom_site_refinement_flags
Yb2 Yb 0.883071(12) 0.971066(10) 0.248303(5) 0.04377(5) Uani 1 1 d .
Si1 Si 0.85138(13) 0.80154(10) 0.08163(5) 0.0718(3) Uani 1 1 d .
Si2 Si 0.57650(10) 0.73019(9) 0.13818(5) 0.0663(2) Uani 1 1 d .
Si3 Si 0.85466(10) 1.23317(8) 0.19796(5) 0.0622(2) Uani 1 1 d .
Si4 Si 1.17179(10) 1.25268(8) 0.26838(5) 0.05848(19) Uani 1 1 d .
O1 O 1.0619(2) 0.87814(19) 0.29782(11) 0.0573(5) Uani 1 1 d .
N1 N 0.8006(2) 0.9805(2) 0.34977(11) 0.0468(5) Uani 1 1 d .
N2 N 0.9869(2) 1.1638(2) 0.23735(12) 0.0469(5) Uani 1 1 d .
N3 N 0.7586(3) 0.8209(2) 0.15102(11) 0.0510(5) Uani 1 1 d .
C24 C 0.7446(4) 0.7509(3) 0.34552(17) 0.0628(7) Uani 1 1 d .
H24 H 0.7859 0.7387 0.3052 0.075 Uiso 1 1 calc R
C23 C 0.6872(4) 0.6449(3) 0.3704(2) 0.0733(9) Uani 1 1 d .
H23 H 0.6906 0.5631 0.3469 0.088 Uiso 1 1 calc R
C22 C 0.6247(4) 0.6585(3) 0.4298(2) 0.0754(9) Uani 1 1 d .
H22 H 0.5845 0.5868 0.4464 0.091 Uiso 1 1 calc R
C21 C 0.6230(4) 0.7807(4) 0.46389(18) 0.0705(9) Uani 1 1 d .
H21 H 0.5816 0.7913 0.5043 0.085 Uiso 1 1 calc R
C20 C 0.6816(3) 0.8885(3) 0.43948(15) 0.0554(6) Uani 1 1 d .
H20 H 0.6797 0.9700 0.4640 0.066 Uiso 1 1 calc R
C19 C 0.7436(3) 0.8765(3) 0.37842(14) 0.0462(5) Uani 1 1 d .
C13 C 0.8041(3) 1.1063(3) 0.39205(14) 0.0473(6) Uani 1 1 d .
C15 C 0.6841(5) 1.2782(3) 0.4190(2) 0.0781(10) Uani 1 1 d .
H15 H 0.5999 1.3109 0.4106 0.094 Uiso 1 1 calc R
C14 C 0.6813(4) 1.1576(3) 0.37935(17) 0.0649(8) Uani 1 1 d .
H14 H 0.5956 1.1105 0.3437 0.078 Uiso 1 1 calc R
C16 C 0.8105(5) 1.3497(3) 0.4707(2) 0.0801(10) Uani 1 1 d .
H16 H 0.8134 1.4318 0.4964 0.096 Uiso 1 1 calc R
C17 C 0.9322(5) 1.2997(4) 0.4843(2) 0.0792(10) Uani 1 1 d .
H17 H 1.0177 1.3475 0.5199 0.095 Uiso 1 1 calc R
C18 C 0.9289(4) 1.1771(3) 0.44504(17) 0.0625(7) Uani 1 1 d .
H18 H 1.0119 1.1433 0.4549 0.075 Uiso 1 1 calc R
C10 C 1.2334(5) 1.3725(5) 0.2149(3) 0.1101(16) Uani 1 1 d .
H10A H 1.2349 1.3274 0.1673 0.165 Uiso 1 1 calc R
H10B H 1.3326 1.4254 0.2393 0.165 Uiso 1 1 calc R
H10C H 1.1644 1.4262 0.2107 0.165 Uiso 1 1 calc R
C12 C 1.2124(5) 1.3488(4) 0.3636(2) 0.0947(13) Uani 1 1 d .
H12A H 1.1382 1.3969 0.3683 0.142 Uiso 1 1 calc R
H12B H 1.3106 1.4077 0.3757 0.142 Uiso 1 1 calc R
H12C H 1.2093 1.2916 0.3961 0.142 Uiso 1 1 calc R
C11 C 1.3057(4) 1.1489(5) 0.2653(3) 0.1193(19) Uani 1 1 d .
H11A H 1.2928 1.0938 0.2985 0.179 Uiso 1 1 calc R
H11B H 1.4070 1.2025 0.2789 0.179 Uiso 1 1 calc R
H11C H 1.2866 1.0968 0.2168 0.179 Uiso 1 1 calc R
C9 C 0.8481(6) 1.3870(4) 0.2577(3) 0.1067(15) Uani 1 1 d .
H9A H 0.8487 1.3751 0.3060 0.160 Uiso 1 1 calc R
H9B H 0.7578 1.4105 0.2388 0.160 Uiso 1 1 calc R
H9C H 0.9343 1.4545 0.2592 0.160 Uiso 1 1 calc R
C8 C 0.8736(5) 1.2626(5) 0.1068(2) 0.1027(14) Uani 1 1 d .
H8A H 0.9636 1.3292 0.1126 0.154 Uiso 1 1 calc R
H8B H 0.7878 1.2892 0.0850 0.154 Uiso 1 1 calc R
H8C H 0.8792 1.1843 0.0760 0.154 Uiso 1 1 calc R
C7 C 0.6642(4) 1.1183(4) 0.1811(2) 0.0850(11) Uani 1 1 d .
H7A H 0.6559 1.0435 0.1436 0.127 Uiso 1 1 calc R
H7B H 0.5875 1.1605 0.1660 0.127 Uiso 1 1 calc R
H7C H 0.6518 1.0920 0.2250 0.127 Uiso 1 1 calc R
C1 C 1.0485(4) 0.9056(4) 0.1137(2) 0.0821(10) Uani 1 1 d .
H1A H 1.0470 0.9951 0.1214 0.123 Uiso 1 1 calc R
H1B H 1.1042 0.8864 0.0777 0.123 Uiso 1 1 calc R
H1C H 1.0957 0.8889 0.1585 0.123 Uiso 1 1 calc R
C2 C 0.7676(7) 0.8574(6) -0.0002(2) 0.134(2) Uani 1 1 d .
H2A H 0.6957 0.7854 -0.0346 0.200 Uiso 1 1 calc R
H2B H 0.8461 0.8919 -0.0224 0.200 Uiso 1 1 calc R
H2C H 0.7182 0.9232 0.0148 0.200 Uiso 1 1 calc R
C3 C 0.8656(7) 0.6329(4) 0.0513(3) 0.135(2) Uani 1 1 d .
H3A H 0.8994 0.6008 0.0930 0.202 Uiso 1 1 calc R
H3B H 0.9363 0.6318 0.0209 0.202 Uiso 1 1 calc R
H3C H 0.7686 0.5790 0.0243 0.202 Uiso 1 1 calc R
C4 C 0.4528(6) 0.7191(6) 0.0475(2) 0.127(2) Uani 1 1 d .
H4A H 0.4514 0.8046 0.0415 0.190 Uiso 1 1 calc R
H4B H 0.3523 0.6709 0.0448 0.190 Uiso 1 1 calc R
H4C H 0.4913 0.6761 0.0096 0.190 Uiso 1 1 calc R
C5 C 0.5692(6) 0.5599(4) 0.1465(3) 0.1064(15) Uani 1 1 d .
H5A H 0.6207 0.5210 0.1132 0.160 Uiso 1 1 calc R
H5B H 0.4660 0.5108 0.1353 0.160 Uiso 1 1 calc R
H5C H 0.6171 0.5607 0.1953 0.160 Uiso 1 1 calc R
C6 C 0.4772(4) 0.7995(4) 0.2058(2) 0.0839(11) Uani 1 1 d .
H6A H 0.5385 0.8153 0.2541 0.126 Uiso 1 1 calc R
H6B H 0.3827 0.7393 0.2015 0.126 Uiso 1 1 calc R
H6C H 0.4594 0.8793 0.1966 0.126 Uiso 1 1 calc R
C28 C 1.1400(4) 0.9238(4) 0.37493(17) 0.0724(9) Uani 1 1 d .
H28A H 1.0716 0.9030 0.4057 0.087 Uiso 1 1 calc R
H28B H 1.1830 1.0167 0.3873 0.087 Uiso 1 1 calc R
C25 C 1.0956(5) 0.7559(4) 0.2682(2) 0.0793(10) Uani 1 1 d .
H25A H 1.1523 0.7661 0.2313 0.095 Uiso 1 1 calc R
H25B H 1.0033 0.6883 0.2467 0.095 Uiso 1 1 calc R
C26 C 1.1865(5) 0.7236(4) 0.3312(2) 0.0927(12) Uani 1 1 d .
H26A H 1.2608 0.6810 0.3163 0.111 Uiso 1 1 calc R
H26B H 1.1225 0.6676 0.3531 0.111 Uiso 1 1 calc R
C27 C 1.2616(4) 0.8530(4) 0.3834(2) 0.0857(11) Uani 1 1 d .
H27A H 1.2898 0.8436 0.4329 0.103 Uiso 1 1 calc R
H27B H 1.3503 0.8970 0.3699 0.103 Uiso 1 1 calc R

loop_
_atom_site_aniso_label
_atom_site_aniso_U_11
_atom_site_aniso_U_22
_atom_site_aniso_U_33
_atom_site_aniso_U_23
_atom_site_aniso_U_13
_atom_site_aniso_U_12
Yb2 0.04955(7) 0.04216(7) 0.03738(6) 0.00727(4) 0.01051(4) 0.00846(5)
Si1 0.0933(7) 0.0643(5) 0.0503(5) 0.0001(4) 0.0301(5) 0.0041(5)
Si2 0.0565(5) 0.0704(5) 0.0549(5) 0.0066(4) 0.0020(4) -0.0036(4)
Si3 0.0665(5) 0.0591(5) 0.0709(5) 0.0253(4) 0.0169(4) 0.0276(4)
Si4 0.0561(5) 0.0525(4) 0.0608(5) 0.0114(4) 0.0130(4) 0.0034(3)
O1 0.0588(12) 0.0611(12) 0.0529(11) 0.0070(9) 0.0134(9) 0.0227(9)
N1 0.0490(12) 0.0491(11) 0.0434(11) 0.0092(9) 0.0141(9) 0.0131(9)
N2 0.0494(12) 0.0449(11) 0.0486(12) 0.0124(9) 0.0123(9) 0.0151(9)
N3 0.0529(13) 0.0554(13) 0.0389(11) 0.0061(9) 0.0101(9) 0.0062(10)
C24 0.072(2) 0.0577(17) 0.0616(18) 0.0124(14) 0.0246(15) 0.0166(15)
C23 0.083(2) 0.0560(18) 0.080(2) 0.0167(16) 0.0210(19) 0.0150(16)
C22 0.077(2) 0.069(2) 0.083(2) 0.0351(18) 0.0207(19) 0.0085(17)
C21 0.073(2) 0.085(2) 0.0607(19) 0.0298(17) 0.0245(16) 0.0165(18)
C20 0.0557(16) 0.0632(17) 0.0481(15) 0.0136(13) 0.0144(12) 0.0146(13)
C19 0.0409(13) 0.0542(14) 0.0420(13) 0.0101(11) 0.0052(10) 0.0138(11)
C13 0.0519(15) 0.0499(14) 0.0421(13) 0.0107(11) 0.0162(11) 0.0129(11)
C15 0.094(3) 0.071(2) 0.079(2) 0.0149(18) 0.024(2) 0.041(2)
C14 0.0661(19) 0.0650(18) 0.0604(18) 0.0061(15) 0.0085(15) 0.0227(15)
C16 0.112(3) 0.0556(19) 0.073(2) 0.0017(17) 0.036(2) 0.021(2)
C17 0.076(2) 0.071(2) 0.070(2) -0.0090(17) 0.0149(18) -0.0013(18)
C18 0.0553(17) 0.0671(18) 0.0585(17) 0.0038(14) 0.0103(14) 0.0140(14)
C10 0.102(3) 0.116(3) 0.095(3) 0.039(3) 0.026(3) -0.026(3)
C12 0.093(3) 0.098(3) 0.064(2) 0.005(2) 0.0023(19) -0.010(2)
C11 0.048(2) 0.093(3) 0.189(5) -0.003(3) 0.002(3) 0.013(2)
C9 0.123(4) 0.072(2) 0.140(4) 0.022(2) 0.037(3) 0.053(3)
C8 0.109(3) 0.127(4) 0.084(3) 0.060(3) 0.013(2) 0.031(3)
C7 0.062(2) 0.099(3) 0.101(3) 0.029(2) 0.017(2) 0.034(2)
C1 0.084(3) 0.083(2) 0.081(2) 0.0121(19) 0.045(2) 0.010(2)
C2 0.149(5) 0.188(6) 0.057(2) 0.047(3) 0.025(3) 0.011(4)
C3 0.178(6) 0.074(3) 0.150(5) -0.017(3) 0.100(4) 0.011(3)
C4 0.092(3) 0.168(5) 0.078(3) 0.022(3) -0.025(2) -0.011(3)
C5 0.115(4) 0.069(2) 0.125(4) 0.015(2) 0.046(3) -0.010(2)
C6 0.0545(19) 0.109(3) 0.084(3) 0.018(2) 0.0177(17) 0.0153(19)
C28 0.069(2) 0.086(2) 0.0563(18) 0.0028(16) 0.0006(15) 0.0330(18)
C25 0.091(3) 0.074(2) 0.079(2) 0.0068(18) 0.025(2) 0.039(2)
C26 0.122(3) 0.092(3) 0.084(3) 0.026(2) 0.030(2) 0.061(3)
C27 0.077(2) 0.104(3) 0.085(3) 0.023(2) 0.010(2) 0.049(2)

loop_
_atom_type_symbol
_atom_type_description
_atom_type_scat_dispersion_real
_atom_type_scat_dispersion_imag
_atom_type_scat_source
C C 0.0033 0.0016 'International Tables Vol C Tables 4.2.6.8 and 6.1.1.4'
N N 0.0061 0.0033 'International Tables Vol C Tables 4.2.6.8 and 6.1.1.4'
O O 0.0106 0.0060 'International Tables Vol C Tables 4.2.6.8 and 6.1.1.4'
Si Si 0.0817 0.0704 'International Tables Vol C Tables 4.2.6.8 and 6.1.1.4'
Yb Yb -0.3850 5.5486 'International Tables Vol C Tables 4.2.6.8 and 6.1.1.4'
H H 0.0000 0.0000 'International Tables Vol C Tables 4.2.6.8 and 6.1.1.4'

loop_
_geom_angle_atom_site_label_1
_geom_angle_atom_site_label_2
_geom_angle_atom_site_label_3
_geom_angle
N2 Yb2 N3 119.51(8)
N2 Yb2 N1 111.27(8)
N3 Yb2 N1 119.48(8)
N2 Yb2 O1 110.58(8)
N3 Yb2 O1 101.83(8)
N1 Yb2 O1 88.38(7)
N3 Si1 C3 113.43(19)
N3 Si1 C1 109.38(14)
C3 Si1 C1 106.5(2)
N3 Si1 C2 113.4(2)
C3 Si1 C2 108.9(3)
C1 Si1 C2 104.6(2)
N3 Si2 C6 112.46(15)
N3 Si2 C4 113.78(19)
C6 Si2 C4 104.5(2)
N3 Si2 C5 112.04(18)
C6 Si2 C5 106.7(2)
C4 Si2 C5 106.8(3)
N2 Si3 C9 112.94(17)
N2 Si3 C8 114.28(17)
C9 Si3 C8 109.0(2)
N2 Si3 C7 108.20(14)
C9 Si3 C7 106.5(2)
C8 Si3 C7 105.4(2)
N2 Si4 C11 112.19(16)
N2 Si4 C12 112.46(17)
C11 Si4 C12 107.4(2)
N2 Si4 C10 114.82(17)
C11 Si4 C10 104.2(3)
C12 Si4 C10 105.1(2)
C28 O1 C25 108.9(2)
C28 O1 Yb2 120.75(16)
C25 O1 Yb2 129.17(19)
C19 N1 C13 114.7(2)
C19 N1 Yb2 127.02(17)
C13 N1 Yb2 118.29(16)
Si3 N2 Si4 119.40(13)
Si3 N2 Yb2 111.18(11)
Si4 N2 Yb2 129.20(11)
Si2 N3 Si1 119.54(13)
Si2 N3 Yb2 124.94(12)
Si1 N3 Yb2 115.43(12)
C23 C24 C19 122.7(3)
C23 C24 H24 118.7
C19 C24 H24 118.7
C24 C23 C22 120.5(3)
C24 C23 H23 119.7
C22 C23 H23 119.7
C21 C22 C23 118.4(3)
C21 C22 H22 120.8
C23 C22 H22 120.8
C22 C21 C20 121.5(3)
C22 C21 H21 119.2
C20 C21 H21 119.2
C21 C20 C19 121.0(3)
C21 C20 H20 119.5
C19 C20 H20 119.5
N1 C19 C24 120.2(2)
N1 C19 C20 124.0(2)
C24 C19 C20 115.8(3)
C18 C13 C14 118.6(3)
C18 C13 N1 121.0(2)
C14 C13 N1 120.4(2)
C16 C15 C14 120.2(3)
C16 C15 H15 119.9
C14 C15 H15 119.9
C13 C14 C15 120.8(3)
C13 C14 H14 119.6
C15 C14 H14 119.6
C17 C16 C15 119.7(3)
C17 C16 H16 120.2
C15 C16 H16 120.2
C16 C17 C18 120.2(3)
C16 C17 H17 119.9
C18 C17 H17 119.9
C13 C18 C17 120.5(3)
C13 C18 H18 119.8
C17 C18 H18 119.8
Si4 C10 H10A 109.5
Si4 C10 H10B 109.5
H10A C10 H10B 109.5
Si4 C10 H10C 109.5
H10A C10 H10C 109.5
H10B C10 H10C 109.5
Si4 C12 H12A 109.5
Si4 C12 H12B 109.5
H12A C12 H12B 109.5
Si4 C12 H12C 109.5
H12A C12 H12C 109.5
H12B C12 H12C 109.5
Si4 C11 H11A 109.5
Si4 C11 H11B 109.5
H11A C11 H11B 109.5
Si4 C11 H11C 109.5
H11A C11 H11C 109.5
H11B C11 H11C 109.5
Si3 C9 H9A 109.5
Si3 C9 H9B 109.5
H9A C9 H9B 109.5
Si3 C9 H9C 109.5
H9A C9 H9C 109.5
H9B C9 H9C 109.5
Si3 C8 H8A 109.5
Si3 C8 H8B 109.5
H8A C8 H8B 109.5
Si3 C8 H8C 109.5
H8A C8 H8C 109.5
H8B C8 H8C 109.5
Si3 C7 H7A 109.5
Si3 C7 H7B 109.5
H7A C7 H7B 109.5
Si3 C7 H7C 109.5
H7A C7 H7C 109.5
H7B C7 H7C 109.5
Si1 C1 H1A 109.5
Si1 C1 H1B 109.5
H1A C1 H1B 109.5
Si1 C1 H1C 109.5
H1A C1 H1C 109.5
H1B C1 H1C 109.5
Si1 C2 H2A 109.5
Si1 C2 H2B 109.5
H2A C2 H2B 109.5
Si1 C2 H2C 109.5
H2A C2 H2C 109.5
H2B C2 H2C 109.5
Si1 C3 H3A 109.5
Si1 C3 H3B 109.5
H3A C3 H3B 109.5
Si1 C3 H3C 109.5
H3A C3 H3C 109.5
H3B C3 H3C 109.5
Si2 C4 H4A 109.5
Si2 C4 H4B 109.5
H4A C4 H4B 109.5
Si2 C4 H4C 109.5
H4A C4 H4C 109.5
H4B C4 H4C 109.5
Si2 C5 H5A 109.5
Si2 C5 H5B 109.5
H5A C5 H5B 109.5
Si2 C5 H5C 109.5
H5A C5 H5C 109.5
H5B C5 H5C 109.5
Si2 C6 H6A 109.5
Si2 C6 H6B 109.5
H6A C6 H6B 109.5
Si2 C6 H6C 109.5
H6A C6 H6C 109.5
H6B C6 H6C 109.5
O1 C28 C27 104.4(3)
O1 C28 H28A 110.9
C27 C28 H28A 110.9
O1 C28 H28B 110.9
C27 C28 H28B 110.9
H28A C28 H28B 108.9
O1 C25 C26 105.6(3)
O1 C25 H25A 110.6
C26 C25 H25A 110.6
O1 C25 H25B 110.6
C26 C25 H25B 110.6
H25A C25 H25B 108.8
C25 C26 C27 104.2(3)
C25 C26 H26A 110.9
C27 C26 H26A 110.9
C25 C26 H26B 110.9
C27 C26 H26B 110.9
H26A C26 H26B 108.9
C28 C27 C26 102.2(3)
C28 C27 H27A 111.3
C26 C27 H27A 111.3
C28 C27 H27B 111.3
C26 C27 H27B 111.3
H27A C27 H27B 109.2

loop_
_geom_bond_atom_site_label_1
_geom_bond_atom_site_label_2
_geom_bond_distance
Yb2 N2 2.180(2)
Yb2 N3 2.185(2)
Yb2 N1 2.222(2)
Yb2 O1 2.2811(19)
Si1 N3 1.727(2)
Si1 C3 1.860(5)
Si1 C1 1.868(4)
Si1 C2 1.887(5)
Si2 N3 1.723(2)
Si2 C6 1.873(4)
Si2 C4 1.873(4)
Si2 C5 1.876(4)
Si3 N2 1.712(2)
Si3 C9 1.867(4)
Si3 C8 1.874(4)
Si3 C7 1.877(4)
Si4 N2 1.723(2)
Si4 C11 1.856(4)
Si4 C12 1.860(4)
Si4 C10 1.867(4)
O1 C28 1.467(4)
O1 C25 1.468(4)
N1 C19 1.397(3)
N1 C13 1.447(3)
C24 C23 1.372(4)
C24 C19 1.398(4)
C24 H24 0.9300
C23 C22 1.376(5)
C23 H23 0.9300
C22 C21 1.373(5)
C22 H22 0.9300
C21 C20 1.386(4)
C21 H21 0.9300
C20 C19 1.401(4)
C20 H20 0.9300
C13 C18 1.370(4)
C13 C14 1.381(4)
C15 C16 1.369(6)
C15 C14 1.383(4)
C15 H15 0.9300
C14 H14 0.9300
C16 C17 1.364(6)
C16 H16 0.9300
C17 C18 1.397(5)
C17 H17 0.9300
C18 H18 0.9300
C10 H10A 0.9600
C10 H10B 0.9600
C10 H10C 0.9600
C12 H12A 0.9600
C12 H12B 0.9600
C12 H12C 0.9600
C11 H11A 0.9600
C11 H11B 0.9600
C11 H11C 0.9600
C9 H9A 0.9600
C9 H9B 0.9600
C9 H9C 0.9600
C8 H8A 0.9600
C8 H8B 0.9600
C8 H8C 0.9600
C7 H7A 0.9600
C7 H7B 0.9600
C7 H7C 0.9600
C1 H1A 0.9600
C1 H1B 0.9600
C1 H1C 0.9600
C2 H2A 0.9600
C2 H2B 0.9600
C2 H2C 0.9600
C3 H3A 0.9600
C3 H3B 0.9600
C3 H3C 0.9600
C4 H4A 0.9600
C4 H4B 0.9600
C4 H4C 0.9600
C5 H5A 0.9600
C5 H5B 0.9600
C5 H5C 0.9600
C6 H6A 0.9600
C6 H6B 0.9600
C6 H6C 0.9600
C28 C27 1.503(4)
C28 H28A 0.9700
C28 H28B 0.9700
C25 C26 1.488(5)
C25 H25A 0.9700
C25 H25B 0.9700
C26 C27 1.509(6)
C26 H26A 0.9700
C26 H26B 0.9700
C27 H27A 0.9700
C27 H27B 0.9700

loop_
_geom_torsion_atom_site_label_1
_geom_torsion_atom_site_label_2
_geom_torsion_atom_site_label_3
_geom_torsion_atom_site_label_4
_geom_torsion
N2 Yb2 O1 C28 72.1(2)
N3 Yb2 O1 C28 -159.8(2)
N1 Yb2 O1 C28 -40.0(2)
N2 Yb2 O1 C25 -122.0(3)
N3 Yb2 O1 C25 6.0(3)
N1 Yb2 O1 C25 125.8(3)
N2 Yb2 N1 C19 -172.43(19)
N3 Yb2 N1 C19 41.7(2)
O1 Yb2 N1 C19 -60.9(2)
N2 Yb2 N1 C13 7.8(2)
N3 Yb2 N1 C13 -137.98(18)
O1 Yb2 N1 C13 119.33(18)
C9 Si3 N2 Si4 -55.6(2)
C8 Si3 N2 Si4 69.7(2)
C7 Si3 N2 Si4 -173.21(17)
C9 Si3 N2 Yb2 119.5(2)
C8 Si3 N2 Yb2 -115.15(19)
C7 Si3 N2 Yb2 1.91(19)
C11 Si4 N2 Si3 -151.2(2)
C12 Si4 N2 Si3 87.6(2)
C10 Si4 N2 Si3 -32.5(2)
C11 Si4 N2 Yb2 34.6(3)
C12 Si4 N2 Yb2 -86.5(2)
C10 Si4 N2 Yb2 153.4(2)
N3 Yb2 N2 Si3 60.68(14)
N1 Yb2 N2 Si3 -85.13(12)
O1 Yb2 N2 Si3 178.34(10)
N3 Yb2 N2 Si4 -124.81(15)
N1 Yb2 N2 Si4 89.38(16)
O1 Yb2 N2 Si4 -7.15(17)
C6 Si2 N3 Si1 -162.23(19)
C4 Si2 N3 Si1 -43.7(3)
C5 Si2 N3 Si1 77.6(2)
C6 Si2 N3 Yb2 14.2(2)
C4 Si2 N3 Yb2 132.7(2)
C5 Si2 N3 Yb2 -106.0(2)
C3 Si1 N3 Si2 -58.1(3)
C1 Si1 N3 Si2 -176.87(18)
C2 Si1 N3 Si2 66.8(3)
C3 Si1 N3 Yb2 125.2(3)
C1 Si1 N3 Yb2 6.4(2)
C2 Si1 N3 Yb2 -109.9(2)
N2 Yb2 N3 Si2 -126.95(14)
N1 Yb2 N3 Si2 16.07(18)
O1 Yb2 N3 Si2 110.96(15)
N2 Yb2 N3 Si1 49.59(16)
N1 Yb2 N3 Si1 -167.39(11)
O1 Yb2 N3 Si1 -72.50(13)
C19 C24 C23 C22 0.2(5)
C24 C23 C22 C21 -0.8(5)
C23 C22 C21 C20 0.4(5)
C22 C21 C20 C19 0.6(5)
C13 N1 C19 C24 -175.3(2)
Yb2 N1 C19 C24 5.0(3)
C13 N1 C19 C20 5.4(3)
Yb2 N1 C19 C20 -174.34(19)
C23 C24 C19 N1 -178.6(3)
C23 C24 C19 C20 0.8(4)
C21 C20 C19 N1 178.2(3)
C21 C20 C19 C24 -1.2(4)
C19 N1 C13 C18 91.4(3)
Yb2 N1 C13 C18 -88.9(3)
C19 N1 C13 C14 -89.0(3)
Yb2 N1 C13 C14 90.8(3)
C18 C13 C14 C15 0.3(5)
N1 C13 C14 C15 -179.4(3)
C16 C15 C14 C13 1.3(6)
C14 C15 C16 C17 -1.9(6)
C15 C16 C17 C18 0.9(6)
C14 C13 C18 C17 -1.2(5)
N1 C13 C18 C17 178.5(3)
C16 C17 C18 C13 0.6(6)
C25 O1 C28 C27 19.4(4)
Yb2 O1 C28 C27 -172.2(2)
C28 O1 C25 C26 4.4(4)
Yb2 O1 C25 C26 -162.8(3)
O1 C25 C26 C27 -26.4(4)
O1 C28 C27 C26 -34.9(4)
C25 C26 C27 C28 37.8(4)
